data_2105053
loop_
_publ_author_name
'Mol\<canov, Kre\<simir'
'Koji\'c-Prodi\'c, Biserka'

_publ_section_title
;
 Face-to-face stacking of quinoid rings of alkali salts of bromanilic acid
;
_journal_coeditor_code GP5046
_journal_issue 1
_journal_name_full 'Acta Crystallographica Section B'
_journal_page_first 57
_journal_page_last 65
_journal_paper_doi 10.1107/S0108768111051159
_journal_volume 68
_journal_year 2012
_chemical_formula_moiety 'C6 H2 Br2 Cs2 O6'
_chemical_formula_sum 'C6 H4 Br2 Cs2 O6'
_chemical_formula_weight 597.73
_space_group_IT_number 14
_symmetry_cell_setting monoclinic
_symmetry_space_group_name_Hall '-P 2yn'
_symmetry_space_group_name_H-M 'P 1 21/n 1'
_audit_creation_method 'WinGX routine CIF_UPDATE'
_cell_angle_alpha 90
_cell_angle_beta 95.793(3)
_cell_angle_gamma 90
_cell_formula_units_Z 2
_cell_length_a 4.33800(10)
_cell_length_b 9.7036(3)
_cell_length_c 15.1253(5)
_cell_measurement_reflns_used 1393
_cell_measurement_temperature 293(2)
_cell_measurement_theta_max 75.4417
_cell_measurement_theta_min 2.9327
_cell_volume 633.44(3)
_computing_cell_refinement
;
        CrysAlisPro, Oxford Diffraction Ltd.,
        Version 1.171.33.41 (release 06-05-2009 CrysAlis171 .NET)
        (compiled May  6 2009,17:20:42)
;
_computing_data_collection
;
        CrysAlisPro, Oxford Diffraction Ltd.,
        Version 1.171.33.41 (release 06-05-2009 CrysAlis171 .NET)
        (compiled May  6 2009,17:20:42)
;
_computing_data_reduction
;
        CrysAlisPro, Oxford Diffraction Ltd.,
        Version 1.171.33.41 (release 06-05-2009 CrysAlis171 .NET)
        (compiled May  6 2009,17:20:42)
;
_computing_molecular_graphics 'Ortep-3 for Windows (Farrugia, 1997)'
_computing_publication_material 'WinGX publication routines (Farrugia, 1999)'
_computing_structure_refinement 'SHELXL-97 (Sheldrick, 1997)'
_computing_structure_solution 'SHELXS-86 (Sheldrick, 1986)'
_diffrn_ambient_temperature 293(3)
_diffrn_detector_area_resol_mean 10.4323
_diffrn_measured_fraction_theta_full 0.994
_diffrn_measured_fraction_theta_max 0.995
_diffrn_measurement_device_type 'Oxford Xcalibur Nova'
_diffrn_measurement_method
;
CCD detector, \w scans
;
_diffrn_radiation_monochromator graphite
_diffrn_radiation_source 'Enhance (Cu) X-ray Source'
_diffrn_radiation_type CuK\a
_diffrn_radiation_wavelength 1.54179
_diffrn_reflns_av_R_equivalents 0.0731
_diffrn_reflns_limit_h_max 4
_diffrn_reflns_limit_h_min -5
_diffrn_reflns_limit_k_max 11
_diffrn_reflns_limit_k_min -12
_diffrn_reflns_limit_l_max 18
_diffrn_reflns_limit_l_min -18
_diffrn_reflns_number 2628
_diffrn_reflns_theta_full 75.78
_diffrn_reflns_theta_max 75.78
_diffrn_reflns_theta_min 5.42
_exptl_absorpt_coefficient_mu 52.402
_exptl_absorpt_correction_T_max 1
_exptl_absorpt_correction_T_min 0.11834
_exptl_absorpt_correction_type multi-scan
_exptl_crystal_colour red
_exptl_crystal_density_diffrn 3.134
_exptl_crystal_density_method 'not measured'
_exptl_crystal_description prism
_exptl_crystal_F_000 536
_exptl_crystal_size_max 0.15
_exptl_crystal_size_mid 0.10
_exptl_crystal_size_min 0.05
_refine_diff_density_max 2.243
_refine_diff_density_min -2.699
_refine_ls_extinction_method none
_refine_ls_goodness_of_fit_ref 1.049
_refine_ls_hydrogen_treatment refall
_refine_ls_matrix_type full
_refine_ls_number_parameters 81
_refine_ls_number_reflns 1315
_refine_ls_number_restraints 4
_refine_ls_restrained_S_all 1.047
_refine_ls_R_factor_gt 0.0741
_refine_ls_shift/su_max 0
_refine_ls_structure_factor_coef Fsqd
_refine_ls_weighting_details 'calc w=1/[\s^2^(Fo^2^)+(0.1689P)^2^+1.3043P] where P=(Fo^2^+2Fc^2^)/3'
_refine_ls_weighting_scheme calc
_refine_ls_wR_factor_ref 0.2038
_reflns_number_gt 1226
_reflns_number_total 1315
_reflns_threshold_expression >2sigma(I)
_cod_data_source_file gp5046.cif
_cod_data_source_block Cs2BAx2H2O
_cod_database_code 2105053

loop_
_symmetry_equiv_pos_as_xyz
'x, y, z'
'-x+1/2, y+1/2, -z+1/2'
'-x, -y, -z'
'x-1/2, -y-1/2, z-1/2'

loop_
_atom_site_type_symbol
_atom_site_label
_atom_site_fract_x
_atom_site_fract_y
_atom_site_fract_z
_atom_site_U_iso_or_equiv
_atom_site_adp_type
_atom_site_calc_flag
_atom_site_refinement_flags
_atom_site_occupancy
O O1 -0.3416(18) 0.3870(8) 0.3592(4) 0.0332(15) Uani d . 1
C C1 -0.1934(19) 0.4353(9) 0.4268(5) 0.0205(15) Uani d . 1
C C3 -0.110(2) 0.3626(8) 0.5056(5) 0.0209(16) Uani d . 1
C C2 0.0690(19) 0.4152(8) 0.5801(5) 0.0192(15) Uani d . 1
O O2 0.1401(18) 0.3553(7) 0.6502(5) 0.0297(15) Uani d . 1
O O3 0.6740(17) -0.0691(9) 0.3070(4) 0.0369(18) Uani d D 1
Cs Cs1 0.19316(12) 0.15932(6) 0.30117(4) 0.0301(4) Uani d D 1
Br Br1 -0.2536(3) 0.17834(11) 0.51276(7) 0.0367(4) Uani d . 1
H H3A 0.74(2) -0.138(6) 0.349(4) 0.01(2) Uiso d D 1
H H3B 0.66(2) -0.118(9) 0.252(3) 0.04(4) Uiso d D 1

loop_
_atom_site_aniso_label
_atom_site_aniso_U_11
_atom_site_aniso_U_22
_atom_site_aniso_U_33
_atom_site_aniso_U_12
_atom_site_aniso_U_13
_atom_site_aniso_U_23
O1 0.056(4) 0.028(3) 0.012(3) -0.014(3) -0.014(3) 0.005(2)
C1 0.028(4) 0.021(4) 0.011(3) -0.002(3) -0.005(3) -0.003(3)
C3 0.044(5) 0.010(3) 0.008(3) -0.004(3) 0.004(3) -0.002(3)
C2 0.029(4) 0.019(4) 0.009(3) 0.002(3) -0.002(3) 0.002(3)
O2 0.044(4) 0.021(3) 0.021(4) -0.003(3) -0.008(3) 0.008(2)
O3 0.062(5) 0.026(4) 0.022(3) 0.008(3) 0.002(3) 0.007(3)
Cs1 0.0287(5) 0.0250(5) 0.0350(6) -0.00105(16) -0.0046(3) -0.00379(18)
Br1 0.0622(8) 0.0198(6) 0.0257(7) -0.0132(4) -0.0076(5) 0.0044(3)

loop_
_atom_type_symbol
_atom_type_description
_atom_type_scat_dispersion_real
_atom_type_scat_dispersion_imag
_atom_type_scat_source
C C 0.0181 0.0091 'International Tables Vol C Tables 4.2.6.8 and 6.1.1.4'
Br Br -0.6763 1.2805 'International Tables Vol C Tables 4.2.6.8 and 6.1.1.4'
Cs Cs -0.7457 7.9052 'International Tables Vol C Tables 4.2.6.8 and 6.1.1.4'
O O 0.0492 0.0322 'International Tables Vol C Tables 4.2.6.8 and 6.1.1.4'
H H 0 0 'International Tables Vol C Tables 4.2.6.8 and 6.1.1.4'

loop_
_geom_angle_atom_site_label_1
_geom_angle_atom_site_label_2
_geom_angle_atom_site_label_3
_geom_angle_site_symmetry_1
_geom_angle_site_symmetry_3
_geom_angle
C1 O1 Cs1 . 1_455 141.2(6)
C1 O1 Cs1 . . 98.5(6)
Cs1 O1 Cs1 1_455 . 84.47(18)
C1 O1 Cs1 . 2_455 113.8(6)
Cs1 O1 Cs1 1_455 2_455 96.22(16)
Cs1 O1 Cs1 . 2_455 122.01(19)
O1 C1 C3 . . 125.3(8)
O1 C1 C2 . 3_566 116.8(7)
C3 C1 C2 . 3_566 117.7(7)
O1 C1 Cs1 . . 62.5(5)
C3 C1 Cs1 . . 88.9(5)
C2 C1 Cs1 3_566 . 117.0(5)
C2 C3 C1 . . 125.2(8)
C2 C3 Br1 . . 117.1(6)
C1 C3 Br1 . . 117.7(6)
O2 C2 C3 . . 126.6(8)
O2 C2 C1 . 3_566 116.3(7)
C3 C2 C1 . 3_566 117.1(7)
C2 O2 Cs1 . 4_666 139.4(6)
C2 O2 Cs1 . 4_566 122.1(6)
Cs1 O2 Cs1 4_666 4_566 87.23(19)
Cs1 O3 Cs1 . 1_655 88.7(2)
Cs1 O3 Cs1 . 2_545 105.3(2)
Cs1 O3 Cs1 1_655 2_545 145.7(2)
Cs1 O3 H3A . . 134(5)
Cs1 O3 H3A 1_655 . 111(6)
Cs1 O3 H3A 2_545 . 82(5)
Cs1 O3 H3B . . 110(3)
Cs1 O3 H3B 1_655 . 109(8)
Cs1 O3 H3B 2_545 . 37(8)
H3A O3 H3B . . 103(4)
O3 Cs1 O1 . 1_655 95.0(2)
O3 Cs1 O2 . 4_565 117.35(18)
O1 Cs1 O2 1_655 4_565 132.34(18)
O3 Cs1 O2 . 4_665 61.08(18)
O1 Cs1 O2 1_655 4_665 78.68(19)
O2 Cs1 O2 4_565 4_665 87.23(19)
O3 Cs1 O3 . 1_455 88.7(2)
O1 Cs1 O3 1_655 1_455 161.32(17)
O2 Cs1 O3 4_565 1_455 59.74(17)
O2 Cs1 O3 4_665 1_455 118.75(18)
O3 Cs1 O1 . . 162.85(15)
O1 Cs1 O1 1_655 . 84.47(18)
O2 Cs1 O1 4_565 . 74.04(16)
O2 Cs1 O1 4_665 . 134.99(17)
O3 Cs1 O1 1_455 . 86.66(18)
O3 Cs1 O3 . 2 149.71(5)
O1 Cs1 O3 1_655 2 80.92(18)
O2 Cs1 O3 4_565 2 53.22(16)
O2 Cs1 O3 4_665 2 88.79(18)
O3 Cs1 O3 1_455 2 104.78(6)
O1 Cs1 O3 . 2 47.19(15)
O3 Cs1 C1 . . 147.32(17)
O1 Cs1 C1 1_655 . 69.9(2)
O2 Cs1 C1 4_565 . 93.00(17)
O2 Cs1 C1 4_665 . 137.36(17)
O3 Cs1 C1 1_455 . 97.43(19)
O1 Cs1 C1 . . 19.01(16)
O3 Cs1 C1 2 . 58.89(17)
O3 Cs1 O1 . 2_445 75.02(18)
O1 Cs1 O1 1_655 2_445 153.56(4)
O2 Cs1 O1 4_565 2_445 43.73(16)
O2 Cs1 O1 4_665 2_445 75.07(17)
O3 Cs1 O1 1_455 2_445 44.81(17)
O1 Cs1 O1 . 2_445 112.22(7)
O3 Cs1 O1 2 2_445 95.35(15)
C1 Cs1 O1 . 2_445 130.14(17)
O3 Cs1 Br1 . 1_655 68.79(13)
O1 Cs1 Br1 1_655 1_655 51.85(12)
O2 Cs1 Br1 4_565 1_655 169.46(15)
O2 Cs1 Br1 4_665 1_655 103.31(14)
O3 Cs1 Br1 1_455 1_655 113.59(12)
O1 Cs1 Br1 . 1_655 98.10(10)
O3 Cs1 Br1 2 1_655 126.17(12)
C1 Cs1 Br1 . 1_655 79.45(12)
O1 Cs1 Br1 2_445 1_655 138.48(10)
O3 Cs1 Br1 . . 113.96(13)
O1 Cs1 Br1 1_655 . 95.64(14)
O2 Cs1 Br1 4_565 . 101.06(15)
O2 Cs1 Br1 4_665 . 171.71(14)
O3 Cs1 Br1 1_455 . 66.27(13)
O1 Cs1 Br1 . . 49.26(11)
O3 Cs1 Br1 2 . 96.32(12)
C1 Cs1 Br1 . . 43.29(13)
O1 Cs1 Br1 2_445 . 110.80(12)
Br1 Cs1 Br1 1_655 . 68.40(2)
O3 Cs1 Cs1 . 1_455 133.12(16)
O1 Cs1 Cs1 1_655 1_455 129.09(16)
O2 Cs1 Cs1 4_565 1_455 46.39(15)
O2 Cs1 Cs1 4_665 1_455 133.62(14)
O3 Cs1 Cs1 1_455 1_455 44.45(14)
O1 Cs1 Cs1 . 1_455 44.61(11)
O3 Cs1 Cs1 2 1_455 65.25(13)
C1 Cs1 Cs1 . 1_455 60.31(12)
O1 Cs1 Cs1 2_445 1_455 70.31(12)
Br1 Cs1 Cs1 1_655 1_455 123.07(2)
Br1 Cs1 Cs1 . 1_455 54.67(2)
C3 Br1 Cs1 . 1_455 100.4(3)
C3 Br1 Cs1 . . 78.8(3)
Cs1 Br1 Cs1 1_455 . 68.40(2)

loop_
_geom_bond_atom_site_label_1
_geom_bond_atom_site_label_2
_geom_bond_site_symmetry_2
_geom_bond_distance
O1 C1 . 1.243(10)
O1 Cs1 1_455 3.061(7)
O1 Cs1 . 3.383(8)
O1 Cs1 2_455 3.800(7)
C1 C3 . 1.401(11)
C1 C2 3_566 1.554(12)
C1 Cs1 . 3.773(8)
C3 C2 . 1.399(11)
C3 Br1 . 1.900(8)
C2 O2 . 1.222(10)
C2 C1 3_566 1.554(12)
O2 Cs1 4_666 3.144(8)
O2 Cs1 4_566 3.145(8)
O3 Cs1 . 3.039(8)
O3 Cs1 1_655 3.167(8)
O3 Cs1 2_545 3.411(8)
O3 H3A . 0.95(2)
O3 H3B . 0.95(2)
Cs1 O1 1_655 3.061(7)
Cs1 O2 4_565 3.144(8)
Cs1 O2 4_665 3.145(8)
Cs1 O3 1_455 3.167(8)
Cs1 O3 2 3.411(8)
Cs1 O1 2_445 3.800(7)
Cs1 Br1 1_655 3.8062(13)
Cs1 Br1 . 3.9096(14)
Br1 Cs1 1_455 3.8062(13)

loop_
_geom_torsion_atom_site_label_1
_geom_torsion_atom_site_label_2
_geom_torsion_atom_site_label_3
_geom_torsion_atom_site_label_4
_geom_torsion_site_symmetry_1
_geom_torsion_site_symmetry_4
_geom_torsion
Cs1 O1 C1 C3 1_455 . 25.1(16)
Cs1 O1 C1 C3 . . -66.7(9)
Cs1 O1 C1 C3 2_455 . 162.6(7)
Cs1 O1 C1 C2 1_455 3_566 -160.2(7)
Cs1 O1 C1 C2 . 3_566 108.0(7)
Cs1 O1 C1 C2 2_455 3_566 -22.7(9)
Cs1 O1 C1 Cs1 1_455 . 91.8(9)
Cs1 O1 C1 Cs1 2_455 . -130.7(5)
O1 C1 C3 C2 . . 176.8(9)
C2 C1 C3 C2 3_566 . 2.1(14)
Cs1 C1 C3 C2 . . 122.3(9)
O1 C1 C3 Br1 . . -3.7(13)
C2 C1 C3 Br1 3_566 . -178.5(6)
Cs1 C1 C3 Br1 . . -58.3(6)
C1 C3 C2 O2 . . 178.4(9)
Br1 C3 C2 O2 . . -1.0(13)
C1 C3 C2 C1 . 3_566 -2.1(14)
Br1 C3 C2 C1 . 3_566 178.5(6)
C3 C2 O2 Cs1 . 4_666 146.7(7)
C1 C2 O2 Cs1 3_566 4_666 -32.8(13)
C3 C2 O2 Cs1 . 4_566 -83.1(10)
C1 C2 O2 Cs1 3_566 4_566 97.4(8)
Cs1 O3 Cs1 O1 1_655 1_655 -18.35(16)
Cs1 O3 Cs1 O1 2_545 1_655 -166.61(19)
Cs1 O3 Cs1 O2 1_655 4_565 125.41(19)
Cs1 O3 Cs1 O2 2_545 4_565 -22.8(3)
Cs1 O3 Cs1 O2 1_655 4_665 55.78(18)
Cs1 O3 Cs1 O2 2_545 4_665 -92.5(2)
Cs1 O3 Cs1 O3 1_655 1_455 180
Cs1 O3 Cs1 O3 2_545 1_455 31.7(2)
Cs1 O3 Cs1 O1 1_655 . -105.8(6)
Cs1 O3 Cs1 O1 2_545 . 105.9(6)
Cs1 O3 Cs1 O3 1_655 2 62.2(4)
Cs1 O3 Cs1 O3 2_545 2 -86.0(4)
Cs1 O3 Cs1 C1 1_655 . -78.3(4)
Cs1 O3 Cs1 C1 2_545 . 133.5(3)
Cs1 O3 Cs1 O1 1_655 2_445 136.75(18)
Cs1 O3 Cs1 O1 2_545 2_445 -11.51(17)
Cs1 O3 Cs1 Br1 1_655 1_655 -63.99(11)
Cs1 O3 Cs1 Br1 2_545 1_655 147.7(2)
Cs1 O3 Cs1 Br1 1_655 . -116.79(11)
Cs1 O3 Cs1 Br1 2_545 . 94.95(15)
Cs1 O3 Cs1 Cs1 1_655 1_455 180
Cs1 O3 Cs1 Cs1 2_545 1_455 31.7(2)
C1 O1 Cs1 O3 . . 50.1(10)
Cs1 O1 Cs1 O3 1_455 . -90.9(7)
Cs1 O1 Cs1 O3 2_455 . 175.2(6)
C1 O1 Cs1 O1 . 1_655 -39.0(6)
Cs1 O1 Cs1 O1 1_455 1_655 180
Cs1 O1 Cs1 O1 2_455 1_655 86.1(2)
C1 O1 Cs1 O2 . 4_565 -176.0(6)
Cs1 O1 Cs1 O2 1_455 4_565 42.99(17)
Cs1 O1 Cs1 O2 2_455 4_565 -50.9(2)
C1 O1 Cs1 O2 . 4_665 -106.9(5)
Cs1 O1 Cs1 O2 1_455 4_665 112.1(2)
Cs1 O1 Cs1 O2 2_455 4_665 18.2(3)
C1 O1 Cs1 O3 . 1_455 124.5(5)
Cs1 O1 Cs1 O3 1_455 1_455 -16.46(14)
Cs1 O1 Cs1 O3 2_455 1_455 -110.4(2)
C1 O1 Cs1 O3 . 2 -121.7(6)
Cs1 O1 Cs1 O3 1_455 2 97.3(2)
Cs1 O1 Cs1 O3 2_455 2 3.37(18)
Cs1 O1 Cs1 C1 1_455 . -141.0(6)
Cs1 O1 Cs1 C1 2_455 . 125.1(6)
C1 O1 Cs1 O1 . 2_445 162.2(5)
Cs1 O1 Cs1 O1 1_455 2_445 21.22(15)
Cs1 O1 Cs1 O1 2_455 2_445 -72.7(3)
C1 O1 Cs1 Br1 . 1_655 11.2(5)
Cs1 O1 Cs1 Br1 1_455 1_655 -129.83(9)
Cs1 O1 Cs1 Br1 2_455 1_655 136.27(18)
C1 O1 Cs1 Br1 . . 63.3(5)
Cs1 O1 Cs1 Br1 1_455 . -77.66(14)
Cs1 O1 Cs1 Br1 2_455 . -171.6(3)
C1 O1 Cs1 Cs1 . 1_455 141.0(6)
Cs1 O1 Cs1 Cs1 2_455 1_455 -93.9(2)
O1 C1 Cs1 O3 . . -155.2(5)
C3 C1 Cs1 O3 . . -23.8(7)
C2 C1 Cs1 O3 3_566 . 97.0(6)
O1 C1 Cs1 O1 . 1_655 138.2(6)
C3 C1 Cs1 O1 . 1_655 -90.4(5)
C2 C1 Cs1 O1 3_566 1_655 30.4(5)
O1 C1 Cs1 O2 . 4_565 3.8(5)
C3 C1 Cs1 O2 . 4_565 135.2(5)
C2 C1 Cs1 O2 3_566 4_565 -104.0(5)
O1 C1 Cs1 O2 . 4_665 93.0(6)
C3 C1 Cs1 O2 . 4_665 -135.6(5)
C2 C1 Cs1 O2 3_566 4_665 -14.8(6)
O1 C1 Cs1 O3 . 1_455 -56.0(5)
C3 C1 Cs1 O3 . 1_455 75.4(5)
C2 C1 Cs1 O3 3_566 1_455 -163.8(5)
C3 C1 Cs1 O1 . . 131.4(8)
C2 C1 Cs1 O1 3_566 . -107.8(8)
O1 C1 Cs1 O3 . 2 46.8(5)
C3 C1 Cs1 O3 . 2 178.2(6)
C2 C1 Cs1 O3 3_566 2 -61.0(5)
O1 C1 Cs1 O1 . 2_445 -21.7(6)
C3 C1 Cs1 O1 . 2_445 109.7(5)
C2 C1 Cs1 O1 3_566 2_445 -129.5(5)
O1 C1 Cs1 Br1 . 1_655 -168.8(5)
C3 C1 Cs1 Br1 . 1_655 -37.4(5)
C2 C1 Cs1 Br1 3_566 1_655 83.4(5)
O1 C1 Cs1 Br1 . . -99.1(6)
C3 C1 Cs1 Br1 . . 32.3(4)
C2 C1 Cs1 Br1 3_566 . 153.1(6)
O1 C1 Cs1 Cs1 . 1_455 -30.6(5)
C3 C1 Cs1 Cs1 . 1_455 100.8(5)
C2 C1 Cs1 Cs1 3_566 1_455 -138.4(5)
C2 C3 Br1 Cs1 . 1_455 171.0(6)
C1 C3 Br1 Cs1 . 1_455 -8.5(7)
C2 C3 Br1 Cs1 . . -123.7(7)
C1 C3 Br1 Cs1 . . 56.8(7)
O3 Cs1 Br1 C3 . . 127.0(3)
O1 Cs1 Br1 C3 1_655 . 28.9(3)
O2 Cs1 Br1 C3 4_565 . -106.2(3)
O2 Cs1 Br1 C3 4_665 . 75.3(9)
O3 Cs1 Br1 C3 1_455 . -155.9(3)
O1 Cs1 Br1 C3 . . -48.8(3)
O3 Cs1 Br1 C3 2 . -52.5(3)
C1 Cs1 Br1 C3 . . -23.7(3)
O1 Cs1 Br1 C3 2_445 . -150.7(3)
Br1 Cs1 Br1 C3 1_655 . 74.0(3)
Cs1 Cs1 Br1 C3 1_455 . -106.0(3)
O3 Cs1 Br1 Cs1 . 1_455 -127.00(17)
O1 Cs1 Br1 Cs1 1_655 1_455 134.96(14)
O2 Cs1 Br1 Cs1 4_565 1_455 -0.19(12)
O2 Cs1 Br1 Cs1 4_665 1_455 -178.7(8)
O3 Cs1 Br1 Cs1 1_455 1_455 -49.89(14)
O1 Cs1 Br1 Cs1 . 1_455 57.24(15)
O3 Cs1 Br1 Cs1 2 1_455 53.50(12)
C1 Cs1 Br1 Cs1 . 1_455 82.36(17)
O1 Cs1 Br1 Cs1 2_445 1_455 -44.68(11)
Br1 Cs1 Br1 Cs1 1_655 1_455 180
